data_1558265
loop_
_publ_author_name
'Xu, Li-Ping'
'Liu, Elaine E. L.-N.'
'Bacsa, John'
'MacBeth, Cora E.'
'Musaev, Djamaladdin G.'

_publ_section_title
;
 Mechanistic details of the cobalt-mediated dehydrogenative dimerization
 of aminoquinoline-directed benzamides.
;
_journal_issue 23
_journal_name_full 'Chemical science'
_journal_page_first 6085
_journal_page_last 6096
_journal_paper_doi 10.1039/d0sc02066d
_journal_volume 11
_journal_year 2020
_chemical_formula_moiety 'C39 H33 Co N4 O4, 1(C6 H6)'
_chemical_formula_sum 'C45 H39 Co N4 O4'
_chemical_formula_weight 758.73
_chemical_properties_physical Air-sensitive
_space_group_crystal_system triclinic
_space_group_IT_number 2
_space_group_name_Hall '-P 1'
_space_group_name_H-M_alt 'P -1'
_atom_sites_solution_hydrogens geom
_atom_sites_solution_primary dual
_audit_creation_date 2018-06-09
_audit_creation_method
;
Olex2 1.2-dev
(compiled 2018.05.31 svn.r3508 for OlexSys, GUI svn.r5510)
;
_audit_update_record
;
2020-03-04 deposited with the CCDC.	2020-06-04 downloaded from the CCDC.
;
_cell_angle_alpha 77.378(2)
_cell_angle_beta 74.686(2)
_cell_angle_gamma 89.375(2)
_cell_formula_units_Z 2
_cell_length_a 10.9148(2)
_cell_length_b 12.2160(2)
_cell_length_c 14.5150(3)
_cell_measurement_reflns_used 39960
_cell_measurement_temperature 100(2)
_cell_measurement_theta_max 38.1140
_cell_measurement_theta_min 1.7210
_cell_volume 1819.28(6)
_computing_cell_refinement 'CrysAlisPro 1.171.39.20a (Rigaku OD, 2015)'
_computing_data_collection 'CrysAlisPro 1.171.39.20a (Rigaku OD, 2015)'
_computing_data_reduction 'CrysAlisPro 1.171.39.20a (Rigaku OD, 2015)'
_computing_molecular_graphics 'Olex2 (Dolomanov et al., 2009)'
_computing_publication_material 'Olex2 (Dolomanov et al., 2009)'
_computing_structure_refinement 'SHELXL-2014 (Sheldrick, 2015)'
_computing_structure_solution 'SHELXT (Sheldrick, 2015)'
_diffrn_ambient_environment N~2~
_diffrn_ambient_temperature 100(2)
_diffrn_detector HyPix
_diffrn_detector_type HyPix
_diffrn_measured_fraction_theta_full 0.998
_diffrn_measured_fraction_theta_max 0.996
_diffrn_measurement_details
;
List of Runs (angles in degrees, time in seconds):

  # Type    Start    End  Width  t~exp~   \w     \q     \k     \f   Frames
#--------------------------------------------------------------------------
  1  \w    -21.00  44.00   0.50   20.00    --  -29.66  38.00 -30.00  130
  2  \w      1.00 104.00   0.50   20.00    --   29.51  77.00 -90.00  206
  3  \w     62.00  88.00   0.50   20.00    --   29.51 178.00   0.00   52
  4  \w     39.00 108.00   0.50   20.00    --   29.51 178.00  90.00  138
  5  \w      1.00 104.00   0.50   20.00    --   29.51  77.00 -60.00  206
  6  \w     -6.00  72.00   0.50   20.00    --   29.51-105.00  65.00  156
  7  \w    -48.00  44.00   0.50   20.00    --   29.51 -38.00  30.00  184
  8  \w    -48.00  52.00   0.50   20.00    --   29.51 -38.00 120.00  200
  9  \w    -46.00  -2.00   0.50   20.00    --  -29.66 -77.00-120.00   88
 10  \w    -26.00  69.00   0.50   20.00    --   29.51 -99.00-180.00  190
 11  \w    -72.00 -15.00   0.50   20.00    --  -29.66 105.00 165.00  114
 12  \w   -108.00 -82.00   0.50   20.00    --  -29.66 178.00 -30.00   52
 13  \w   -104.00 -82.50   0.50   20.00    --  -29.66 178.00-150.00   43
;
_diffrn_measurement_device 'four-circle diffractometer'
_diffrn_measurement_device_type 'XtaLAB Synergy, Dualflex, HyPix'
_diffrn_measurement_method '\w scans'
_diffrn_orient_matrix_type 'CrysAlisPro convention (1999,Acta A55,543-557)'
_diffrn_orient_matrix_UB_11 -0.0513771000
_diffrn_orient_matrix_UB_12 0.0031519000
_diffrn_orient_matrix_UB_13 -0.0217323000
_diffrn_orient_matrix_UB_21 -0.0427857000
_diffrn_orient_matrix_UB_22 0.0040124000
_diffrn_orient_matrix_UB_23 0.0452294000
_diffrn_orient_matrix_UB_31 0.0089877000
_diffrn_orient_matrix_UB_32 0.0593561000
_diffrn_orient_matrix_UB_33 -0.0135685000
_diffrn_radiation_monochromator 'multilayer mirror'
_diffrn_radiation_probe x-ray
_diffrn_radiation_type MoK\a
_diffrn_radiation_wavelength 0.71073
_diffrn_reflns_av_R_equivalents 0.0233
_diffrn_reflns_av_unetI/netI 0.0227
_diffrn_reflns_Laue_measured_fraction_full 0.998
_diffrn_reflns_Laue_measured_fraction_max 0.996
_diffrn_reflns_limit_h_max 17
_diffrn_reflns_limit_h_min -18
_diffrn_reflns_limit_k_max 20
_diffrn_reflns_limit_k_min -20
_diffrn_reflns_limit_l_max 24
_diffrn_reflns_limit_l_min -24
_diffrn_reflns_number 58610
_diffrn_reflns_point_group_measured_fraction_full 0.998
_diffrn_reflns_point_group_measured_fraction_max 0.996
_diffrn_reflns_theta_full 25.242
_diffrn_reflns_theta_max 36.318
_diffrn_reflns_theta_min 1.710
_diffrn_source 'micro-focus sealed X-ray tube'
_diffrn_source_current 1.0
_diffrn_source_type 'PhotonJet (Mo) X-ray Source'
_diffrn_source_voltage 50
_exptl_absorpt_coefficient_mu 0.523
_exptl_absorpt_correction_T_max 1.000
_exptl_absorpt_correction_T_min 0.601
_exptl_absorpt_correction_type gaussian
_exptl_absorpt_process_details
;
CrysAlisPro 1.171.39.20a (Rigaku Oxford Diffraction, 2015)
Numerical absorption correction based on gaussian integration over
			a multifaceted crystal model
Empirical absorption correction using spherical harmonics,
 implemented in SCALE3 ABSPACK scaling algorithm.
;
_exptl_crystal_colour violet
_exptl_crystal_colour_primary violet
_exptl_crystal_density_diffrn 1.385
_exptl_crystal_description prism
_exptl_crystal_F_000 792
_exptl_crystal_recrystallization_method
'The material was recrystallised from a mixture of diethyl ether and benzene  by solvent layering'
_exptl_crystal_size_max 0.296
_exptl_crystal_size_mid 0.203
_exptl_crystal_size_min 0.182
_refine_diff_density_max 2.096
_refine_diff_density_min -0.648
_refine_diff_density_rms 0.076
_refine_ls_extinction_method none
_refine_ls_goodness_of_fit_ref 1.056
_refine_ls_hydrogen_treatment constr
_refine_ls_matrix_type full
_refine_ls_number_parameters 541
_refine_ls_number_reflns 17570
_refine_ls_number_restraints 114
_refine_ls_restrained_S_all 1.064
_refine_ls_R_factor_all 0.0449
_refine_ls_R_factor_gt 0.0393
_refine_ls_shift/su_max 0.005
_refine_ls_shift/su_mean 0.000
_refine_ls_structure_factor_coef Fsqd
_refine_ls_weighting_details 'w=1/[\s^2^(Fo^2^)+(0.0632P)^2^+0.6963P] where P=(Fo^2^+2Fc^2^)/3'
_refine_ls_weighting_scheme calc
_refine_ls_wR_factor_gt 0.1085
_refine_ls_wR_factor_ref 0.1124
_reflns_Friedel_coverage 0.000
_reflns_number_gt 15583
_reflns_number_total 17570
_reflns_threshold_expression 'I > 2\s(I)'
_cod_data_source_file d0sc02066d2.cif
_cod_data_source_block el-01-82
_cod_depositor_comments
;Adding full bibliography for 1558259--1558265.cif.

 Adding full bibliography for 1558259--1558265.cif.
;
_cod_database_code 1558265
_shelx_shelxl_version_number 2018/3
_chemical_oxdiff_formula 'C90 H78 Co2 N8 O8'
_shelx_space_group_comment
;
The symmetry employed for this shelxl refinement is uniquely defined
by the following loop, which should always be used as a source of
symmetry information in preference to the above space-group names.
They are only intended as comments.
;
_reflns_odcompleteness_completeness 99.64
_reflns_odcompleteness_iscentric 1
_reflns_odcompleteness_theta 36.23
_olex2_refinement_description
;
1. Fixed Uiso
 At 1.2 times of:
  All C(H) groups
 At 1.5 times of:
  All C(H,H,H) groups
2. Uiso/Uaniso restraints and constraints
Uanis(C40B) \\sim Ueq, Uanis(C41A) \\sim Ueq, Uanis(C42A) \\sim Ueq,
Uanis(C44A) \\sim Ueq, Uanis(C43A) \\sim Ueq: with sigma of 0.002 and sigma for
terminal atoms of 0.004
Uanis(C43B) = Uanis(C43A)
3. Rigid body (RIGU) restrains
 C45A, C40A, C41A, C42A, C44A, C43A
 with sigma for 1-2 distances of 0.0001 and sigma for 1-3 distances of 0.0001
 C45B, C40B, C41B, C42B, C44B, C43B
 with sigma for 1-2 distances of 0.0001 and sigma for 1-3 distances of 0.0001
4. Same fragment restrains
{C40B, C41B, C42B, C43B, C44B, C45B} sigma for 1-2: 0.002, 1-3: 0.002
as
{C40A, C41A, C42A, C43A, C44A, C45A}
5. Others
 Sof(C40B)=Sof(H40B)=Sof(C41B)=Sof(H41B)=Sof(C42B)=Sof(H42B)=Sof(C43B)=
 Sof(H43B)=Sof(C44B)=Sof(H44B)=Sof(C45B)=Sof(H45B)=1-FVAR(1)
 Sof(C40A)=Sof(H40A)=Sof(C41A)=Sof(H41A)=Sof(C42A)=Sof(H42A)=Sof(C43A)=
 Sof(H43A)=Sof(C44A)=Sof(H44A)=Sof(C45A)=Sof(H45A)=FVAR(1)
6.a Aromatic/amide H refined with riding coordinates:
 C28(H28), C40A(H40A), C41A(H41A), C42A(H42A), C43A(H43A), C44A(H44A),
 C45A(H45A), C20(H20), C40B(H40B), C41B(H41B), C42B(H42B), C43B(H43B),
 C44B(H44B), C45B(H45B), C1(H1), C2(H2), C3(H3), C19(H19), C5(H5), C21(H21),
 C6(H6), C7(H7), C27(H27), C29(H29), C31(H31), C33(H33), C13(H13), C14(H14),
 C15(H15), C32(H32)
6.b Idealised Me refined as rotating group:
 C24(H24A,H24B,H24C), C38(H38A,H38B,H38C), C17(H17A,H17B,H17C), C37(H37A,H37B,
 H37C), C39(H39A,H39B,H39C)
;
_olex2_diffrn_ambient_temperature_device 'Oxford Cryosystems'
_olex2_exptl_crystal_mounting_method 'The crystal was mounted on a loop with paratone oil'
_olex2_submission_original_sample_id EL-01-82
_olex2_submission_special_instructions 'No special instructions were received'
_oxdiff_exptl_absorpt_empirical_details
;
Empirical correction (ABSPACK) includes:
- Absorption correction using spherical harmonics
- Frame scaling
;
_oxdiff_exptl_absorpt_empirical_full_max 1.403
_oxdiff_exptl_absorpt_empirical_full_min 0.804

loop_
_space_group_symop_operation_xyz
'x, y, z'
'-x, -y, -z'

loop_
_atom_site_label
_atom_site_type_symbol
_atom_site_fract_x
_atom_site_fract_y
_atom_site_fract_z
_atom_site_U_iso_or_equiv
_atom_site_adp_type
_atom_site_occupancy
_atom_site_site_symmetry_order
_atom_site_calc_flag
_atom_site_refinement_flags_posn
_atom_site_refinement_flags_adp
_atom_site_refinement_flags_occupancy
_atom_site_disorder_assembly
_atom_site_disorder_group
Co1 Co 0.51183(2) 0.20062(2) 0.22989(2) 0.01035(3) Uani 1 1 d . . . . .
O2 O 0.48018(7) 0.19430(7) 0.52059(5) 0.01791(12) Uani 1 1 d . . . . .
O4 O 0.54801(7) 0.14893(6) 0.10653(5) 0.01402(11) Uani 1 1 d . . . . .
O1 O 0.29475(9) 0.44929(6) 0.13375(6) 0.02201(15) Uani 1 1 d . . . . .
O3 O 0.65083(7) 0.09522(6) 0.21596(5) 0.01439(11) Uani 1 1 d . . . . .
N1 N 0.38852(7) 0.07681(6) 0.28118(5) 0.01187(11) Uani 1 1 d . . . . .
N3 N 0.52989(7) 0.22978(6) 0.35190(5) 0.01160(11) Uani 1 1 d . . . . .
N2 N 0.37043(7) 0.28359(6) 0.20268(6) 0.01270(12) Uani 1 1 d . . . . .
N4 N 0.64126(7) 0.31820(6) 0.17118(5) 0.01257(11) Uani 1 1 d . . . . .
C28 C 0.81599(10) 0.38030(9) 0.37443(7) 0.01813(16) Uani 1 1 d . . . . .
H28 H 0.853021 0.394184 0.421830 0.022 Uiso 1 1 calc R . . . .
C26 C 0.64628(8) 0.28737(7) 0.33625(6) 0.01202(12) Uani 1 1 d . . . . .
C22 C 0.22719(9) 0.11362(8) 0.50065(6) 0.01479(14) Uani 1 1 d . . . . .
C40A C 0.1018(5) 0.6876(5) 0.1771(3) 0.0322(8) Uani 0.242(3) 1 d D U P A 1
H40A H 0.159177 0.691023 0.116281 0.039 Uiso 0.242(3) 1 calc R . P A 1
C41A C -0.0143(6) 0.7329(5) 0.1815(3) 0.0353(8) Uani 0.242(3) 1 d D U P A 1
H41A H -0.035081 0.767699 0.124347 0.042 Uiso 0.242(3) 1 calc R . P A 1
C42A C -0.1024(4) 0.7262(6) 0.2740(4) 0.0322(7) Uani 0.242(3) 1 d D U P A 1
H42A H -0.181507 0.756825 0.278275 0.039 Uiso 0.242(3) 1 calc R . P A 1
C43A C -0.0690(5) 0.6734(6) 0.3581(3) 0.0279(2) Uani 0.242(3) 1 d D U P A 1
H43A H -0.125923 0.667494 0.419485 0.033 Uiso 0.242(3) 1 calc R . P A 1
C44A C 0.0504(5) 0.6293(6) 0.3497(3) 0.0323(8) Uani 0.242(3) 1 d D U P A 1
H44A H 0.073379 0.593770 0.405830 0.039 Uiso 0.242(3) 1 calc R . P A 1
C45A C 0.1346(4) 0.6378(5) 0.2594(4) 0.0303(7) Uani 0.242(3) 1 d D U P A 1
H45A H 0.214829 0.609198 0.254769 0.036 Uiso 0.242(3) 1 calc R . P A 1
C20 C 0.05773(9) 0.21279(9) 0.44394(8) 0.01921(16) Uani 1 1 d . . . . .
H20 H -0.026078 0.212904 0.440319 0.023 Uiso 1 1 calc R . . . .
C36 C 0.70431(9) 0.00736(8) 0.07642(7) 0.01683(15) Uani 1 1 d . . . . .
C24 C 0.27052(10) 0.01166(8) 0.56093(7) 0.02010(17) Uani 1 1 d . . . . .
H24A H 0.352301 -0.007247 0.525291 0.030 Uiso 1 1 calc GR . . . .
H24B H 0.210284 -0.050295 0.574375 0.030 Uiso 1 1 calc GR . . . .
H24C H 0.276570 0.027551 0.621540 0.030 Uiso 1 1 calc GR . . . .
C40B C 0.13303(18) 0.66628(15) 0.20195(14) 0.0284(3) Uani 0.758(3) 1 d D U P A 2
H40B H 0.206936 0.657894 0.154939 0.034 Uiso 0.758(3) 1 calc R . P A 2
C41B C 0.0345(2) 0.72029(17) 0.17284(14) 0.0334(3) Uani 0.758(3) 1 d D U P A 2
H41B H 0.040945 0.747658 0.106615 0.040 Uiso 0.758(3) 1 calc R . P A 2
C42B C -0.0774(2) 0.73406(17) 0.24450(17) 0.0324(3) Uani 0.758(3) 1 d D U P A 2
H42B H -0.144833 0.771236 0.225934 0.039 Uiso 0.758(3) 1 calc R . P A 2
C43B C -0.08529(17) 0.69146(16) 0.34283(14) 0.0279(2) Uani 0.758(3) 1 d D U P A 2
H43B H -0.158004 0.699992 0.390893 0.033 Uiso 0.758(3) 1 calc R . P A 2
C44B C 0.0167(2) 0.63589(14) 0.36869(13) 0.0258(2) Uani 0.758(3) 1 d D U P A 2
H44B H 0.011488 0.606002 0.434357 0.031 Uiso 0.758(3) 1 calc R . P A 2
C45B C 0.12485(16) 0.62484(14) 0.29801(16) 0.0264(3) Uani 0.758(3) 1 d D U P A 2
H45B H 0.193061 0.588630 0.316172 0.032 Uiso 0.758(3) 1 calc R . P A 2
C18 C 0.26652(8) 0.30439(7) 0.39734(6) 0.01322(13) Uani 1 1 d . . . . .
C30 C 0.81323(9) 0.41101(8) 0.20639(7) 0.01548(14) Uani 1 1 d . . . . .
C1 C 0.40512(9) -0.02630(7) 0.32708(6) 0.01500(14) Uani 1 1 d . . . . .
H1 H 0.478141 -0.040552 0.348395 0.018 Uiso 1 1 calc R . . . .
C34 C 0.70248(8) 0.33948(7) 0.23656(6) 0.01242(13) Uani 1 1 d . . . . .
C2 C 0.31451(10) -0.11476(8) 0.34428(7) 0.01863(16) Uani 1 1 d . . . . .
H2 H 0.328897 -0.186964 0.375166 0.022 Uiso 1 1 calc R . . . .
C38 C 0.84330(11) 0.01131(11) 0.07823(10) 0.0276(2) Uani 1 1 d . . . . .
H38A H 0.879986 0.085962 0.048838 0.041 Uiso 1 1 calc GR . . . .
H38B H 0.889077 -0.040362 0.042160 0.041 Uiso 1 1 calc GR . . . .
H38C H 0.848292 -0.009170 0.144814 0.041 Uiso 1 1 calc GR . . . .
C3 C 0.20520(10) -0.09418(8) 0.31541(7) 0.01863(16) Uani 1 1 d . . . . .
H3 H 0.144740 -0.152197 0.327124 0.022 Uiso 1 1 calc R . . . .
C17 C 0.52559(12) 0.60598(9) 0.11169(8) 0.02217(18) Uani 1 1 d . . . . .
H17A H 0.516860 0.551947 0.074446 0.033 Uiso 1 1 calc GR . . . .
H17B H 0.613692 0.628953 0.097398 0.033 Uiso 1 1 calc GR . . . .
H17C H 0.477946 0.670192 0.094561 0.033 Uiso 1 1 calc GR . . . .
C4 C 0.18452(9) 0.01576(8) 0.26766(7) 0.01571(14) Uani 1 1 d . . . . .
C19 C 0.13938(9) 0.30642(8) 0.39521(7) 0.01709(15) Uani 1 1 d . . . . .
H19 H 0.109353 0.370028 0.361387 0.021 Uiso 1 1 calc R . . . .
C5 C 0.07462(10) 0.04653(9) 0.23583(8) 0.02101(17) Uani 1 1 d . . . . .
H5 H 0.008077 -0.006060 0.247855 0.025 Uiso 1 1 calc R . . . .
C21 C 0.10053(9) 0.11917(8) 0.49795(7) 0.01763(15) Uani 1 1 d . . . . .
H21 H 0.043548 0.059024 0.532990 0.021 Uiso 1 1 calc R . . . .
C6 C 0.06758(11) 0.15526(10) 0.18685(9) 0.02350(19) Uani 1 1 d . . . . .
H6 H -0.004668 0.174946 0.165733 0.028 Uiso 1 1 calc R . . . .
C23 C 0.31035(8) 0.20594(7) 0.44652(6) 0.01281(13) Uani 1 1 d . . . . .
C7 C 0.16575(10) 0.23825(9) 0.16737(8) 0.02015(17) Uani 1 1 d . . . . .
H7 H 0.158682 0.310372 0.132254 0.024 Uiso 1 1 calc R . . . .
C25 C 0.44798(8) 0.20651(7) 0.44364(6) 0.01257(13) Uani 1 1 d . . . . .
C8 C 0.27278(9) 0.21194(7) 0.20073(6) 0.01375(13) Uani 1 1 d . . . . .
C27 C 0.70615(9) 0.30784(8) 0.40426(7) 0.01568(14) Uani 1 1 d . . . . .
H27 H 0.673695 0.273552 0.470156 0.019 Uiso 1 1 calc R . . . .
C9 C 0.28111(8) 0.09916(7) 0.25009(6) 0.01260(13) Uani 1 1 d . . . . .
C29 C 0.87025(9) 0.43106(9) 0.27806(7) 0.01846(16) Uani 1 1 d . . . . .
H29 H 0.943268 0.477801 0.260384 0.022 Uiso 1 1 calc R . . . .
C10 C 0.35454(9) 0.39640(7) 0.18881(7) 0.01423(13) Uani 1 1 d . . . . .
C31 C 0.85831(10) 0.46054(9) 0.10535(7) 0.02021(17) Uani 1 1 d . . . . .
H31 H 0.931089 0.508069 0.082478 0.024 Uiso 1 1 calc R . . . .
C11 C 0.40076(9) 0.45360(7) 0.25502(6) 0.01317(13) Uani 1 1 d . . . . .
C33 C 0.68516(9) 0.36622(8) 0.07687(7) 0.01683(15) Uani 1 1 d . . . . .
H33 H 0.642213 0.351664 0.033040 0.020 Uiso 1 1 calc R . . . .
C12 C 0.47570(9) 0.55389(7) 0.21962(7) 0.01576(14) Uani 1 1 d . . . . .
C35 C 0.63298(8) 0.08804(7) 0.13415(6) 0.01312(13) Uani 1 1 d . . . . .
C13 C 0.50465(10) 0.60740(8) 0.28755(8) 0.01882(16) Uani 1 1 d . . . . .
H13 H 0.556887 0.672649 0.265394 0.023 Uiso 1 1 calc R . . . .
C37 C 0.69371(13) 0.03645(12) -0.02871(8) 0.0283(2) Uani 1 1 d . . . . .
H37A H 0.605699 0.034551 -0.028420 0.042 Uiso 1 1 calc GR . . . .
H37B H 0.737348 -0.017178 -0.063490 0.042 Uiso 1 1 calc GR . . . .
H37C H 0.731402 0.110297 -0.060437 0.042 Uiso 1 1 calc GR . . . .
C14 C 0.45682(10) 0.56490(8) 0.38746(7) 0.01894(16) Uani 1 1 d . . . . .
H14 H 0.475950 0.602380 0.431605 0.023 Uiso 1 1 calc R . . . .
C39 C 0.64314(12) -0.11002(9) 0.12868(10) 0.0261(2) Uani 1 1 d . . . . .
H39A H 0.650132 -0.127339 0.194811 0.039 Uiso 1 1 calc GR . . . .
H39B H 0.686011 -0.164562 0.094661 0.039 Uiso 1 1 calc GR . . . .
H39C H 0.555023 -0.111587 0.129253 0.039 Uiso 1 1 calc GR . . . .
C15 C 0.38026(10) 0.46629(8) 0.42188(7) 0.01639(15) Uani 1 1 d . . . . .
H15 H 0.347428 0.438751 0.488962 0.020 Uiso 1 1 calc R . . . .
C16 C 0.35252(8) 0.40859(7) 0.35633(6) 0.01330(13) Uani 1 1 d . . . . .
C32 C 0.79495(10) 0.43863(9) 0.04114(7) 0.02086(18) Uani 1 1 d . . . . .
H32 H 0.824100 0.471229 -0.025398 0.025 Uiso 1 1 calc R . . . .

loop_
_atom_site_aniso_label
_atom_site_aniso_U_11
_atom_site_aniso_U_22
_atom_site_aniso_U_33
_atom_site_aniso_U_23
_atom_site_aniso_U_13
_atom_site_aniso_U_12
Co1 0.01042(5) 0.01070(5) 0.01050(5) -0.00218(3) -0.00394(4) 0.00036(3)
O2 0.0178(3) 0.0234(3) 0.0122(2) -0.0011(2) -0.0057(2) -0.0014(2)
O4 0.0141(3) 0.0159(3) 0.0130(2) -0.0037(2) -0.0051(2) 0.0018(2)
O1 0.0311(4) 0.0156(3) 0.0258(3) -0.0037(3) -0.0196(3) 0.0052(3)
O3 0.0144(3) 0.0160(3) 0.0140(2) -0.0037(2) -0.0056(2) 0.0025(2)
N1 0.0133(3) 0.0114(3) 0.0112(3) -0.0028(2) -0.0036(2) 0.0008(2)
N3 0.0105(3) 0.0129(3) 0.0116(3) -0.0024(2) -0.0035(2) -0.0005(2)
N2 0.0137(3) 0.0108(3) 0.0158(3) -0.0036(2) -0.0070(2) 0.0008(2)
N4 0.0121(3) 0.0142(3) 0.0116(3) -0.0018(2) -0.0043(2) 0.0000(2)
C28 0.0166(4) 0.0219(4) 0.0182(4) -0.0048(3) -0.0081(3) -0.0030(3)
C26 0.0115(3) 0.0122(3) 0.0128(3) -0.0022(2) -0.0044(2) -0.0001(2)
C22 0.0146(3) 0.0142(3) 0.0144(3) -0.0034(3) -0.0016(3) -0.0017(3)
C40A 0.0322(10) 0.0248(19) 0.0360(8) -0.0062(10) -0.0034(6) 0.0005(11)
C41A 0.0340(10) 0.0330(17) 0.0345(5) -0.0055(7) -0.0037(6) 0.0040(11)
C42A 0.0319(9) 0.0270(16) 0.0343(5) -0.0053(6) -0.0046(5) 0.0028(10)
C43A 0.0290(4) 0.0177(5) 0.0342(4) -0.0053(4) -0.0042(3) -0.0009(3)
C44A 0.0309(6) 0.0280(16) 0.0357(8) -0.0072(9) -0.0049(5) 0.0035(8)
C45A 0.0314(9) 0.0204(18) 0.0363(8) -0.0073(10) -0.0035(6) 0.0006(9)
C20 0.0123(3) 0.0220(4) 0.0240(4) -0.0070(3) -0.0043(3) -0.0011(3)
C36 0.0141(3) 0.0174(4) 0.0189(4) -0.0075(3) -0.0017(3) 0.0008(3)
C24 0.0220(4) 0.0161(4) 0.0189(4) 0.0008(3) -0.0037(3) -0.0019(3)
C40B 0.0288(5) 0.0232(6) 0.0319(4) -0.0081(4) -0.0043(3) -0.0007(4)
C41B 0.0293(5) 0.0306(7) 0.0342(4) -0.0002(4) -0.0035(3) -0.0009(5)
C42B 0.0282(5) 0.0282(7) 0.0355(4) -0.0007(4) -0.0044(3) -0.0003(5)
C43B 0.0290(4) 0.0177(5) 0.0342(4) -0.0053(4) -0.0042(3) -0.0009(3)
C44B 0.0305(5) 0.0173(5) 0.0307(4) -0.0102(4) -0.0062(3) -0.0002(4)
C45B 0.0302(4) 0.0167(5) 0.0323(4) -0.0091(4) -0.0055(3) -0.0001(4)
C18 0.0119(3) 0.0136(3) 0.0146(3) -0.0041(2) -0.0036(3) 0.0002(2)
C30 0.0134(3) 0.0167(3) 0.0159(3) -0.0011(3) -0.0051(3) -0.0030(3)
C1 0.0182(4) 0.0125(3) 0.0134(3) -0.0013(2) -0.0041(3) 0.0007(3)
C34 0.0114(3) 0.0132(3) 0.0131(3) -0.0020(2) -0.0046(2) -0.0003(2)
C2 0.0243(4) 0.0132(3) 0.0162(3) -0.0005(3) -0.0037(3) -0.0030(3)
C38 0.0136(4) 0.0310(5) 0.0388(6) -0.0146(5) -0.0027(4) 0.0035(4)
C3 0.0213(4) 0.0161(4) 0.0173(4) -0.0041(3) -0.0024(3) -0.0053(3)
C17 0.0298(5) 0.0162(4) 0.0187(4) -0.0003(3) -0.0062(4) -0.0039(3)
C4 0.0150(3) 0.0166(3) 0.0161(3) -0.0060(3) -0.0031(3) -0.0029(3)
C19 0.0124(3) 0.0184(4) 0.0214(4) -0.0055(3) -0.0053(3) 0.0017(3)
C5 0.0156(4) 0.0240(4) 0.0264(4) -0.0097(3) -0.0074(3) -0.0030(3)
C21 0.0141(4) 0.0186(4) 0.0194(4) -0.0062(3) -0.0013(3) -0.0041(3)
C6 0.0178(4) 0.0254(5) 0.0339(5) -0.0110(4) -0.0147(4) 0.0018(3)
C23 0.0116(3) 0.0134(3) 0.0130(3) -0.0030(2) -0.0025(2) -0.0006(2)
C7 0.0189(4) 0.0180(4) 0.0291(5) -0.0074(3) -0.0143(4) 0.0030(3)
C25 0.0126(3) 0.0127(3) 0.0119(3) -0.0019(2) -0.0031(2) -0.0001(2)
C8 0.0139(3) 0.0137(3) 0.0163(3) -0.0055(3) -0.0068(3) 0.0012(3)
C27 0.0155(4) 0.0187(4) 0.0139(3) -0.0031(3) -0.0062(3) -0.0018(3)
C9 0.0126(3) 0.0130(3) 0.0134(3) -0.0047(2) -0.0041(2) 0.0001(2)
C29 0.0157(4) 0.0210(4) 0.0196(4) -0.0032(3) -0.0071(3) -0.0048(3)
C10 0.0171(4) 0.0115(3) 0.0157(3) -0.0030(2) -0.0072(3) 0.0014(3)
C31 0.0167(4) 0.0237(4) 0.0175(4) 0.0020(3) -0.0049(3) -0.0063(3)
C11 0.0149(3) 0.0110(3) 0.0153(3) -0.0035(2) -0.0064(3) 0.0012(2)
C33 0.0164(4) 0.0203(4) 0.0128(3) 0.0003(3) -0.0053(3) -0.0022(3)
C12 0.0187(4) 0.0119(3) 0.0174(3) -0.0023(3) -0.0066(3) -0.0002(3)
C35 0.0120(3) 0.0134(3) 0.0138(3) -0.0034(2) -0.0028(2) 0.0003(2)
C13 0.0227(4) 0.0132(3) 0.0223(4) -0.0039(3) -0.0089(3) -0.0028(3)
C37 0.0310(6) 0.0361(6) 0.0188(4) -0.0130(4) -0.0030(4) 0.0037(5)
C14 0.0233(4) 0.0160(4) 0.0210(4) -0.0065(3) -0.0098(3) -0.0011(3)
C39 0.0252(5) 0.0161(4) 0.0350(5) -0.0079(4) -0.0025(4) -0.0016(3)
C15 0.0191(4) 0.0157(3) 0.0161(3) -0.0051(3) -0.0064(3) -0.0001(3)
C16 0.0137(3) 0.0118(3) 0.0154(3) -0.0034(2) -0.0055(3) 0.0008(2)
C32 0.0189(4) 0.0254(4) 0.0149(3) 0.0036(3) -0.0049(3) -0.0062(3)

loop_
_atom_type_symbol
_atom_type_description
_atom_type_scat_dispersion_real
_atom_type_scat_dispersion_imag
_atom_type_scat_source
C C 0.0033 0.0016 'International Tables Vol C Tables 4.2.6.8 and 6.1.1.4'
H H 0.0000 0.0000 'International Tables Vol C Tables 4.2.6.8 and 6.1.1.4'
Co Co 0.3494 0.9721 'International Tables Vol C Tables 4.2.6.8 and 6.1.1.4'
N N 0.0061 0.0033 'International Tables Vol C Tables 4.2.6.8 and 6.1.1.4'
O O 0.0106 0.0060 'International Tables Vol C Tables 4.2.6.8 and 6.1.1.4'

loop_
_exptl_crystal_face_index_h
_exptl_crystal_face_index_k
_exptl_crystal_face_index_l
_exptl_crystal_face_perp_dist
0 1 0 0.1163
0 -1 0 0.1562
-5 0 -2 0.1014
5 0 2 0.1014
0 0 -1 0.0741
0 0 1 0.1078
0 2 5 0.0910
0 -1 -1 0.1521
4 -5 2 0.1052
-5 -1 0 0.0874
3 5 2 0.1271
4 -5 -1 0.0944

loop_
_geom_angle_atom_site_label_1
_geom_angle_atom_site_label_2
_geom_angle_atom_site_label_3
_geom_angle
_geom_angle_site_symmetry_1
_geom_angle_site_symmetry_3
_geom_angle_publ_flag
O4 Co1 O3 66.51(3) . . ?
N1 Co1 O4 85.49(3) . . ?
N1 Co1 O3 90.36(3) . . ?
N1 Co1 N3 99.48(3) . . ?
N1 Co1 N2 83.86(3) . . ?
N3 Co1 O4 160.94(3) . . ?
N3 Co1 O3 94.93(3) . . ?
N2 Co1 O4 92.74(3) . . ?
N2 Co1 O3 158.89(3) . . ?
N2 Co1 N3 106.03(3) . . ?
N4 Co1 O4 90.42(3) . . ?
N4 Co1 O3 86.52(3) . . ?
N4 Co1 N1 175.61(3) . . ?
N4 Co1 N3 83.88(3) . . ?
N4 Co1 N2 97.98(3) . . ?
C35 O4 Co1 88.80(5) . . ?
C35 O3 Co1 88.44(5) . . ?
C1 N1 Co1 127.50(7) . . ?
C1 N1 C9 119.93(8) . . ?
C9 N1 Co1 111.65(6) . . ?
C26 N3 Co1 110.31(5) . . ?
C25 N3 Co1 130.53(6) . . ?
C25 N3 C26 119.12(7) . . ?
C8 N2 Co1 111.10(6) . . ?
C10 N2 Co1 129.25(6) . . ?
C10 N2 C8 119.63(8) . . ?
C34 N4 Co1 111.97(6) . . ?
C33 N4 Co1 127.56(6) . . ?
C33 N4 C34 119.79(8) . . ?
C27 C28 H28 118.8 . . ?
C29 C28 H28 118.8 . . ?
C29 C28 C27 122.45(8) . . ?
N3 C26 C34 113.55(7) . . ?
C27 C26 N3 129.11(8) . . ?
C27 C26 C34 117.07(8) . . ?
C21 C22 C24 120.13(8) . . ?
C21 C22 C23 117.64(8) . . ?
C23 C22 C24 122.23(8) . . ?
C41A C40A H40A 119.4 . . ?
C45A C40A H40A 119.4 . . ?
C45A C40A C41A 121.2(2) . . ?
C40A C41A H41A 120.3 . . ?
C40A C41A C42A 119.4(2) . . ?
C42A C41A H41A 120.3 . . ?
C41A C42A H42A 120.4 . . ?
C43A C42A C41A 119.1(2) . . ?
C43A C42A H42A 120.4 . . ?
C42A C43A H43A 120.4 . . ?
C42A C43A C44A 119.3(2) . . ?
C44A C43A H43A 120.4 . . ?
C43A C44A H44A 119.7 . . ?
C45A C44A C43A 120.5(2) . . ?
C45A C44A H44A 119.7 . . ?
C40A C45A C44A 120.4(2) . . ?
C40A C45A H45A 119.8 . . ?
C44A C45A H45A 119.8 . . ?
C19 C20 H20 119.8 . . ?
C21 C20 H20 119.8 . . ?
C21 C20 C19 120.49(9) . . ?
C38 C36 C39 109.64(9) . . ?
C35 C36 C38 109.02(8) . . ?
C35 C36 C37 110.82(9) . . ?
C35 C36 C39 106.44(8) . . ?
C37 C36 C38 110.61(9) . . ?
C37 C36 C39 110.20(9) . . ?
C22 C24 H24A 109.5 . . ?
C22 C24 H24B 109.5 . . ?
C22 C24 H24C 109.5 . . ?
H24A C24 H24B 109.5 . . ?
H24A C24 H24C 109.5 . . ?
H24B C24 H24C 109.5 . . ?
C41B C40B H40B 119.4 . . ?
C45B C40B H40B 119.4 . . ?
C45B C40B C41B 121.19(16) . . ?
C40B C41B H41B 120.3 . . ?
C40B C41B C42B 119.34(17) . . ?
C42B C41B H41B 120.3 . . ?
C41B C42B H42B 120.4 . . ?
C43B C42B C41B 119.25(17) . . ?
C43B C42B H42B 120.4 . . ?
C42B C43B H43B 120.4 . . ?
C42B C43B C44B 119.28(16) . . ?
C44B C43B H43B 120.4 . . ?
C43B C44B H44B 119.8 . . ?
C45B C44B C43B 120.46(16) . . ?
C45B C44B H44B 119.8 . . ?
C40B C45B C44B 120.47(16) . . ?
C40B C45B H45B 119.8 . . ?
C44B C45B H45B 119.8 . . ?
C19 C18 C23 118.97(8) . . ?
C19 C18 C16 120.79(8) . . ?
C23 C18 C16 119.99(8) . . ?
C34 C30 C31 117.32(8) . . ?
C29 C30 C34 118.70(8) . . ?
C29 C30 C31 123.97(9) . . ?
N1 C1 H1 119.3 . . ?
N1 C1 C2 121.38(9) . . ?
C2 C1 H1 119.3 . . ?
N4 C34 C26 115.83(7) . . ?
N4 C34 C30 121.67(8) . . ?
C30 C34 C26 122.49(8) . . ?
C1 C2 H2 120.1 . . ?
C3 C2 C1 119.81(9) . . ?
C3 C2 H2 120.1 . . ?
C36 C38 H38A 109.5 . . ?
C36 C38 H38B 109.5 . . ?
C36 C38 H38C 109.5 . . ?
H38A C38 H38B 109.5 . . ?
H38A C38 H38C 109.5 . . ?
H38B C38 H38C 109.5 . . ?
C2 C3 H3 120.1 . . ?
C2 C3 C4 119.75(9) . . ?
C4 C3 H3 120.1 . . ?
H17A C17 H17B 109.5 . . ?
H17A C17 H17C 109.5 . . ?
H17B C17 H17C 109.5 . . ?
C12 C17 H17A 109.5 . . ?
C12 C17 H17B 109.5 . . ?
C12 C17 H17C 109.5 . . ?
C5 C4 C3 124.41(9) . . ?
C9 C4 C3 117.27(9) . . ?
C9 C4 C5 118.31(9) . . ?
C20 C19 C18 119.70(9) . . ?
C20 C19 H19 120.1 . . ?
C18 C19 H19 120.1 . . ?
C4 C5 H5 120.5 . . ?
C6 C5 C4 119.06(9) . . ?
C6 C5 H5 120.5 . . ?
C22 C21 H21 119.4 . . ?
C20 C21 C22 121.30(9) . . ?
C20 C21 H21 119.4 . . ?
C5 C6 H6 118.7 . . ?
C5 C6 C7 122.57(10) . . ?
C7 C6 H6 118.7 . . ?
C22 C23 C18 121.61(8) . . ?
C22 C23 C25 121.35(8) . . ?
C18 C23 C25 116.95(7) . . ?
C6 C7 H7 120.1 . . ?
C8 C7 C6 119.84(9) . . ?
C8 C7 H7 120.1 . . ?
O2 C25 N3 124.80(8) . . ?
O2 C25 C23 119.94(8) . . ?
N3 C25 C23 115.06(7) . . ?
N2 C8 C9 112.92(7) . . ?
C7 C8 N2 129.04(8) . . ?
C7 C8 C9 117.64(8) . . ?
C28 C27 H27 119.7 . . ?
C26 C27 C28 120.53(8) . . ?
C26 C27 H27 119.7 . . ?
N1 C9 C4 121.80(8) . . ?
N1 C9 C8 115.67(8) . . ?
C4 C9 C8 122.52(8) . . ?
C28 C29 C30 118.74(8) . . ?
C28 C29 H29 120.6 . . ?
C30 C29 H29 120.6 . . ?
O1 C10 N2 124.58(8) . . ?
O1 C10 C11 119.49(8) . . ?
N2 C10 C11 115.50(7) . . ?
C30 C31 H31 120.0 . . ?
C32 C31 C30 120.05(9) . . ?
C32 C31 H31 120.0 . . ?
C12 C11 C10 122.00(8) . . ?
C12 C11 C16 121.39(8) . . ?
C16 C11 C10 116.20(8) . . ?
N4 C33 H33 119.1 . . ?
N4 C33 C32 121.88(9) . . ?
C32 C33 H33 119.1 . . ?
C11 C12 C17 122.66(8) . . ?
C13 C12 C17 119.14(8) . . ?
C13 C12 C11 118.19(8) . . ?
O4 C35 Co1 57.92(4) . . ?
O4 C35 C36 122.36(8) . . ?
O3 C35 Co1 58.31(5) . . ?
O3 C35 O4 116.19(8) . . ?
O3 C35 C36 121.38(8) . . ?
C36 C35 Co1 175.51(7) . . ?
C12 C13 H13 119.4 . . ?
C14 C13 C12 121.11(9) . . ?
C14 C13 H13 119.4 . . ?
C36 C37 H37A 109.5 . . ?
C36 C37 H37B 109.5 . . ?
C36 C37 H37C 109.5 . . ?
H37A C37 H37B 109.5 . . ?
H37A C37 H37C 109.5 . . ?
H37B C37 H37C 109.5 . . ?
C13 C14 H14 119.9 . . ?
C13 C14 C15 120.19(9) . . ?
C15 C14 H14 119.9 . . ?
C36 C39 H39A 109.5 . . ?
C36 C39 H39B 109.5 . . ?
C36 C39 H39C 109.5 . . ?
H39A C39 H39B 109.5 . . ?
H39A C39 H39C 109.5 . . ?
H39B C39 H39C 109.5 . . ?
C14 C15 H15 119.8 . . ?
C14 C15 C16 120.36(9) . . ?
C16 C15 H15 119.8 . . ?
C11 C16 C18 123.05(8) . . ?
C15 C16 C18 118.15(8) . . ?
C15 C16 C11 118.71(8) . . ?
C31 C32 C33 119.29(9) . . ?
C31 C32 H32 120.4 . . ?
C33 C32 H32 120.4 . . ?

loop_
_geom_bond_atom_site_label_1
_geom_bond_atom_site_label_2
_geom_bond_distance
_geom_bond_site_symmetry_2
_geom_bond_publ_flag
Co1 O4 1.9687(7) . ?
Co1 O3 1.9773(7) . ?
Co1 N1 1.9173(8) . ?
Co1 N3 1.9400(7) . ?
Co1 N2 1.9178(8) . ?
Co1 N4 1.9128(8) . ?
O2 C25 1.2357(11) . ?
O4 C35 1.2748(11) . ?
O1 C10 1.2340(11) . ?
O3 C35 1.2743(11) . ?
N1 C1 1.3248(11) . ?
N1 C9 1.3680(11) . ?
N3 C26 1.3991(11) . ?
N3 C25 1.3655(11) . ?
N2 C8 1.3965(12) . ?
N2 C10 1.3644(11) . ?
N4 C34 1.3643(11) . ?
N4 C33 1.3252(11) . ?
C28 H28 0.9300 . ?
C28 C27 1.4105(13) . ?
C28 C29 1.3723(14) . ?
C26 C34 1.4186(12) . ?
C26 C27 1.3844(12) . ?
C22 C24 1.5067(14) . ?
C22 C21 1.3937(14) . ?
C22 C23 1.4041(12) . ?
C40A H40A 0.9300 . ?
C40A C41A 1.368(3) . ?
C40A C45A 1.354(3) . ?
C41A H41A 0.9300 . ?
C41A C42A 1.416(3) . ?
C42A H42A 0.9300 . ?
C42A C43A 1.388(3) . ?
C43A H43A 0.9300 . ?
C43A C44A 1.390(3) . ?
C44A H44A 0.9300 . ?
C44A C45A 1.371(3) . ?
C45A H45A 0.9300 . ?
C20 H20 0.9300 . ?
C20 C19 1.3923(14) . ?
C20 C21 1.3895(15) . ?
C36 C38 1.5257(15) . ?
C36 C35 1.5097(13) . ?
C36 C37 1.5244(16) . ?
C36 C39 1.5347(15) . ?
C24 H24A 0.9600 . ?
C24 H24B 0.9600 . ?
C24 H24C 0.9600 . ?
C40B H40B 0.9300 . ?
C40B C41B 1.369(3) . ?
C40B C45B 1.355(3) . ?
C41B H41B 0.9300 . ?
C41B C42B 1.415(3) . ?
C42B H42B 0.9300 . ?
C42B C43B 1.388(3) . ?
C43B H43B 0.9300 . ?
C43B C44B 1.390(3) . ?
C44B H44B 0.9300 . ?
C44B C45B 1.372(3) . ?
C45B H45B 0.9300 . ?
C18 C19 1.3960(13) . ?
C18 C23 1.4063(12) . ?
C18 C16 1.5019(12) . ?
C30 C34 1.4116(12) . ?
C30 C29 1.4094(13) . ?
C30 C31 1.4130(13) . ?
C1 H1 0.9300 . ?
C1 C2 1.4083(13) . ?
C2 H2 0.9300 . ?
C2 C3 1.3689(15) . ?
C38 H38A 0.9600 . ?
C38 H38B 0.9600 . ?
C38 H38C 0.9600 . ?
C3 H3 0.9300 . ?
C3 C4 1.4158(14) . ?
C17 H17A 0.9600 . ?
C17 H17B 0.9600 . ?
C17 H17C 0.9600 . ?
C17 C12 1.5090(14) . ?
C4 C5 1.4145(15) . ?
C4 C9 1.4079(12) . ?
C19 H19 0.9300 . ?
C5 H5 0.9300 . ?
C5 C6 1.3746(16) . ?
C21 H21 0.9300 . ?
C6 H6 0.9300 . ?
C6 C7 1.4122(15) . ?
C23 C25 1.4918(12) . ?
C7 H7 0.9300 . ?
C7 C8 1.3875(13) . ?
C8 C9 1.4213(12) . ?
C27 H27 0.9300 . ?
C29 H29 0.9300 . ?
C10 C11 1.4913(12) . ?
C31 H31 0.9300 . ?
C31 C32 1.3682(15) . ?
C11 C12 1.3996(13) . ?
C11 C16 1.4092(12) . ?
C33 H33 0.9300 . ?
C33 C32 1.4078(14) . ?
C12 C13 1.3964(14) . ?
C13 H13 0.9300 . ?
C13 C14 1.3864(15) . ?
C37 H37A 0.9600 . ?
C37 H37B 0.9600 . ?
C37 H37C 0.9600 . ?
C14 H14 0.9300 . ?
C14 C15 1.3919(14) . ?
C39 H39A 0.9600 . ?
C39 H39B 0.9600 . ?
C39 H39C 0.9600 . ?
C15 H15 0.9300 . ?
C15 C16 1.3940(13) . ?
C32 H32 0.9300 . ?

loop_
_exptl_oxdiff_crystal_face_indexfrac_h
_exptl_oxdiff_crystal_face_indexfrac_k
_exptl_oxdiff_crystal_face_indexfrac_l
_exptl_oxdiff_crystal_face_x
_exptl_oxdiff_crystal_face_y
_exptl_oxdiff_crystal_face_z
-0.0023 1.0004 -0.0079 0.0034 0.0038 0.0595
0.0023 -1.0004 0.0079 -0.0034 -0.0038 -0.0595
-4.9816 -0.0068 -2.0696 0.3009 0.1195 -0.0171
4.9816 0.0068 2.0696 -0.3009 -0.1195 0.0171
0.0090 -0.0058 -0.9987 0.0212 -0.0456 0.0133
-0.0090 0.0058 0.9987 -0.0212 0.0456 -0.0133
-0.0496 2.0296 4.9778 -0.0992 0.2354 0.0525
0.0113 -1.0062 -0.9908 0.0178 -0.0493 -0.0462
3.9933 -4.9944 2.0948 -0.2664 -0.0961 -0.2890
-4.9973 -0.9958 -0.0642 0.2550 0.2069 -0.1031
2.9701 5.0109 2.0011 -0.1803 -0.0165 0.2970
4.0203 -5.0117 -0.9014 -0.2028 -0.2329 -0.2491
